data_7126346
loop_
_publ_author_name
'Chen, Bai-Ling'
'Zhang, Yuan'
'Lei, Ya-Ru'
'Wang, Hui-Ming'
'Chen, Zili'

_publ_section_title
;
 An allenylidene Au(i) catalyst derived from triazole units and its
 initial application.
;
_journal_issue 43
_journal_name_full 'Chemical communications (Cambridge, England)'
_journal_page_first 5787
_journal_page_last 5790
_journal_paper_doi 10.1039/d0cc00429d
_journal_volume 56
_journal_year 2020
_chemical_formula_moiety '0.19(B F4), 0.19(C11 H10 N3)'
_chemical_formula_sum 'C2.095 H1.905 B0.19 F0.762 N0.571'
_chemical_formula_weight 51.63
_space_group_crystal_system monoclinic
_space_group_IT_number 15
_space_group_name_Hall '-C 2yc'
_space_group_name_H-M_alt 'C 1 2/c 1'
_symmetry_Int_Tables_number 15
_audit_creation_date 2019-03-13
_audit_creation_method
;
Olex2 1.2
(compiled 2018.05.29 svn.r3508 for OlexSys, GUI svn.r5506)
;
_audit_update_record
;
2019-03-14 deposited with the CCDC.	2020-04-06 downloaded from the CCDC.
;
_cell_angle_alpha 90
_cell_angle_beta 116.111(3)
_cell_angle_gamma 90
_cell_formula_units_Z 42
_cell_length_a 27.272(2)
_cell_length_b 6.9210(6)
_cell_length_c 14.9043(14)
_cell_measurement_reflns_used 7334
_cell_measurement_theta_max 27.45
_cell_measurement_theta_min 3.25
_cell_volume 2526.1(4)
_computing_cell_refinement 'SAINT V8.38A (?, 2016)'
_computing_data_reduction 'SAINT V8.38A (?, 2016)'
_computing_molecular_graphics 'Olex2 (Dolomanov et al., 2009)'
_computing_publication_material 'Olex2 (Dolomanov et al., 2009)'
_computing_structure_refinement 'olex2.refine (Bourhis et al., 2015)'
_diffrn_ambient_temperature 199.99
_diffrn_measured_fraction_theta_full 0.9962
_diffrn_measured_fraction_theta_max 0.9962
_diffrn_measurement_device_type 'Bruker APEX-II CCD'
_diffrn_measurement_method '\f and \w scans'
_diffrn_radiation_type 'Mo K\a'
_diffrn_radiation_wavelength 0.71073
_diffrn_reflns_av_R_equivalents 0.0322
_diffrn_reflns_av_unetI/netI 0.0230
_diffrn_reflns_limit_h_max 35
_diffrn_reflns_limit_h_min -35
_diffrn_reflns_limit_k_max 8
_diffrn_reflns_limit_k_min -8
_diffrn_reflns_limit_l_max 19
_diffrn_reflns_limit_l_min -19
_diffrn_reflns_number 16794
_diffrn_reflns_theta_full 27.5042
_diffrn_reflns_theta_max 27.50
_diffrn_reflns_theta_min 2.75
_diffrn_standards_number 0
_exptl_absorpt_coefficient_mu 0.128
_exptl_absorpt_correction_T_max 0.7456
_exptl_absorpt_correction_T_min 0.6818
_exptl_absorpt_correction_type none
_exptl_absorpt_process_details
;
SADABS-2016/2 (Bruker,2016/2) was used for absorption correction.
wR2(int) was 0.1021 before and 0.0454 after correction.
The Ratio of minimum to maximum transmission is 0.9144.
The \l/2 correction factor is Not present.
;
_exptl_crystal_density_diffrn 1.4252
_exptl_crystal_F_000 1104.8100
_refine_diff_density_max 0.4054
_refine_diff_density_min -0.4058
_refine_diff_density_rms 0.1050
_refine_ls_d_res_high 0.7695
_refine_ls_d_res_low 7.4004
_refine_ls_goodness_of_fit_ref 1.1321
_refine_ls_hydrogen_treatment constr
_refine_ls_matrix_type full
_refine_ls_number_constraints 18
_refine_ls_number_parameters 173
_refine_ls_number_reflns 2888
_refine_ls_number_restraints 0
_refine_ls_restrained_S_all 1.1321
_refine_ls_R_factor_all 0.0612
_refine_ls_R_factor_gt 0.0458
_refine_ls_shift/su_max 0.0003
_refine_ls_shift/su_mean 0.0000
_refine_ls_structure_factor_coef Fsqd
_refine_ls_weighting_details 'w=1/[\s^2^(Fo^2^)+(0.0669P)^2^+1.4709P] where P=(Fo^2^+2Fc^2^)/3'
_refine_ls_weighting_scheme calc
_refine_ls_wR_factor_gt 0.1247
_refine_ls_wR_factor_ref 0.1358
_reflns_Friedel_coverage 0.0
_reflns_limit_h_max 31
_reflns_limit_h_min -35
_reflns_limit_k_max 8
_reflns_limit_k_min 0
_reflns_limit_l_max 19
_reflns_limit_l_min 0
_reflns_number_gt 2303
_reflns_number_total 2888
_reflns_threshold_expression I>=2u(I)
_cod_data_source_file d0cc00429d2.cif
_cod_data_source_block mo_0000_0m_a
_cod_depositor_comments 'Adding full bibliography for 7126343--7126346.cif.'
_cod_database_code 7126346
_olex2_refinement_description
;
1. Fixed Uiso
 At 1.2 times of:
  All C(H) groups
 At 1.5 times of:
  All C(H,H,H) groups
2.a Aromatic/amide H refined with riding coordinates:
 C4(H4), C1aa(H1aa), C6(H6), C7(H7), C9(H9), C8(H8)
2.b Idealised Me refined as rotating group:
 C5(H5a,H5b,H5c)
2.c :
 C3(H3)
;
_olex2_submission_special_instructions 'No special instructions were received'

loop_
_space_group_symop_id
_space_group_symop_operation_xyz
1 x,y,z
2 -x,y,-z+1/2
3 -x,-y,-z
4 x,-y,z-1/2
5 x+1/2,y+1/2,z
6 -x+1/2,y+1/2,-z+1/2
7 -x+1/2,-y+1/2,-z
8 x+1/2,-y+1/2,z-1/2

loop_
_atom_site_label
_atom_site_type_symbol
_atom_site_fract_x
_atom_site_fract_y
_atom_site_fract_z
_atom_site_U_iso_or_equiv
_atom_site_adp_type
_atom_site_occupancy
_atom_site_refinement_flags_posn
F1 F 0.37042(5) 0.6928(2) 0.43324(8) 0.0602(4) Uani 1.000000 .
B1 B 0.40640(8) 0.6652(3) 0.53162(14) 0.0309(4) Uani 1.000000 .
N1 N 0.35444(5) 0.50070(19) 0.24490(9) 0.0282(3) Uani 1.000000 .
C1 C 0.40500(6) 0.5773(2) 0.26970(11) 0.0284(3) Uani 1.000000 .
F2 F 0.44750(5) 0.80486(16) 0.56035(10) 0.0538(3) Uani 1.000000 .
N2 N 0.35715(6) 0.33378(19) 0.28974(10) 0.0324(3) Uani 1.000000 .
C4 C 0.44074(7) 0.4478(2) 0.33509(12) 0.0327(4) Uani 1.000000 .
H4 H 0.47944(7) 0.4568(2) 0.36748(12) 0.0392(4) Uiso 1.000000 R
N3 N 0.40977(6) 0.30503(19) 0.34408(10) 0.0318(3) Uani 1.000000 .
F3 F 0.37979(5) 0.68467(17) 0.59110(9) 0.0526(3) Uani 1.000000 .
C5 C 0.42766(8) 0.1358(3) 0.41026(14) 0.0415(4) Uani 1.000000 .
H5a H 0.3977(2) 0.0422(9) 0.3898(6) 0.0623(6) Uiso 1.000000 GR
H5b H 0.4591(4) 0.0759(12) 0.4058(8) 0.0623(6) Uiso 1.000000 GR
H5c H 0.4381(5) 0.1764(4) 0.47928(19) 0.0623(6) Uiso 1.000000 GR
C0aa C 0.30175(6) 0.5796(2) 0.18007(11) 0.0302(4) Uani 1.000000 .
F4 F 0.43059(5) 0.48477(14) 0.54424(9) 0.0505(3) Uani 1.000000 .
C1aa C 0.29029(7) 0.7684(3) 0.19430(13) 0.0369(4) Uani 1.000000 .
H1aa H 0.31653(7) 0.8450(3) 0.24607(13) 0.0443(5) Uiso 1.000000 R
C6 C 0.23965(7) 0.8432(3) 0.13135(15) 0.0438(4) Uani 1.000000 .
H6 H 0.23102(7) 0.9732(3) 0.13924(15) 0.0525(5) Uiso 1.000000 R
C7 C 0.20159(7) 0.7296(3) 0.05699(14) 0.0466(5) Uani 1.000000 .
H7 H 0.16703(7) 0.7822(3) 0.01365(14) 0.0559(6) Uiso 1.000000 R
C9 C 0.26434(7) 0.4627(3) 0.10692(13) 0.0396(4) Uani 1.000000 .
H9 H 0.27307(7) 0.3329(3) 0.09884(13) 0.0476(5) Uiso 1.000000 R
C8 C 0.21349(7) 0.5404(3) 0.04539(15) 0.0477(5) Uani 1.000000 .
H8 H 0.18679(7) 0.4625(3) -0.00496(15) 0.0573(6) Uiso 1.000000 R
C2 C 0.41426(7) 0.7511(3) 0.22938(13) 0.0341(4) Uani 1.000000 .
C3 C 0.42347(8) 0.8928(3) 0.19598(15) 0.0460(5) Uani 1.000000 .
H3 H 0.43091(8) 1.0073(3) 0.16899(15) 0.0552(6) Uiso 1.000000 R

loop_
_atom_site_aniso_label
_atom_site_aniso_U_11
_atom_site_aniso_U_22
_atom_site_aniso_U_33
_atom_site_aniso_U_12
_atom_site_aniso_U_13
_atom_site_aniso_U_23
F1 0.0602(8) 0.0776(9) 0.0313(6) 0.0199(6) 0.0095(6) -0.0019(6)
B1 0.0331(9) 0.0282(9) 0.0303(9) 0.0005(7) 0.0131(8) 0.0003(7)
N1 0.0275(7) 0.0325(7) 0.0249(6) 0.0001(5) 0.0119(5) 0.0002(5)
C1 0.0272(7) 0.0328(8) 0.0256(7) -0.0015(6) 0.0121(6) -0.0023(6)
F2 0.0459(6) 0.0368(6) 0.0789(9) -0.0064(5) 0.0277(6) -0.0036(5)
N2 0.0342(7) 0.0329(7) 0.0317(7) 0.0003(6) 0.0158(6) 0.0020(6)
C4 0.0296(8) 0.0362(8) 0.0310(8) 0.0016(7) 0.0121(7) -0.0000(7)
N3 0.0333(7) 0.0314(7) 0.0310(7) 0.0036(5) 0.0142(6) 0.0019(5)
F3 0.0615(7) 0.0590(7) 0.0518(7) 0.0097(6) 0.0382(6) 0.0123(5)
C5 0.0502(11) 0.0309(8) 0.0422(10) 0.0079(8) 0.0192(9) 0.0075(7)
C0aa 0.0244(7) 0.0420(9) 0.0251(8) 0.0007(6) 0.0118(6) 0.0041(7)
F4 0.0498(7) 0.0298(5) 0.0660(8) 0.0053(5) 0.0201(6) -0.0020(5)
C1aa 0.0320(9) 0.0458(10) 0.0330(9) 0.0033(7) 0.0145(7) 0.0003(7)
C6 0.0366(9) 0.0537(11) 0.0457(11) 0.0110(8) 0.0224(9) 0.0083(9)
C7 0.0262(8) 0.0751(14) 0.0390(10) 0.0069(9) 0.0149(8) 0.0142(10)
C9 0.0332(9) 0.0469(10) 0.0366(9) -0.0070(8) 0.0134(8) -0.0014(8)
C8 0.0286(9) 0.0686(13) 0.0398(10) -0.0103(9) 0.0094(8) 0.0001(9)
C2 0.0300(8) 0.0409(9) 0.0300(8) -0.0014(7) 0.0118(7) 0.0015(7)
C3 0.0466(11) 0.0461(10) 0.0436(11) -0.0069(9) 0.0182(9) 0.0066(9)

loop_
_atom_type_symbol
_atom_type_scat_dispersion_real
_atom_type_scat_dispersion_imag
_atom_type_scat_Cromer_Mann_a1
_atom_type_scat_Cromer_Mann_a2
_atom_type_scat_Cromer_Mann_a3
_atom_type_scat_Cromer_Mann_a4
_atom_type_scat_Cromer_Mann_b1
_atom_type_scat_Cromer_Mann_b2
_atom_type_scat_Cromer_Mann_b3
_atom_type_scat_Cromer_Mann_b4
_atom_type_scat_Cromer_Mann_c
_atom_type_scat_source
_atom_type_scat_dispersion_source
H 0.00000 0.00000 0.49300 0.32291 0.14019 0.04081 10.51090 26.12570 3.14236 57.79970 0.0030380000826 'International Tables Volume C Table 6.1.1.4 (pp. 500-502)' 'Henke, Gullikson and Davis, At. Data and Nucl. Data Tables, 1993, 54, 2'
C 0.00347 0.00161 2.31000 1.02000 1.58860 0.86500 20.84390 10.20750 0.56870 51.65120 0.215599998832 'International Tables Volume C Table 6.1.1.4 (pp. 500-502)' 'Henke, Gullikson and Davis, At. Data and Nucl. Data Tables, 1993, 54, 2'
B 0.00141 0.00067 2.05450 1.33260 1.09790 0.70680 23.21850 1.02100 60.34980 0.14030 -0.193200007081 'International Tables Volume C Table 6.1.1.4 (pp. 500-502)' 'Henke, Gullikson and Davis, At. Data and Nucl. Data Tables, 1993, 54, 2'
F 0.01794 0.01033 3.53920 2.64120 1.51700 1.02430 10.28250 4.29440 0.26150 26.14760 0.277599990368 'International Tables Volume C Table 6.1.1.4 (pp. 500-502)' 'Henke, Gullikson and Davis, At. Data and Nucl. Data Tables, 1993, 54, 2'
N 0.00653 0.00323 12.21260 3.13220 2.01250 1.16630 0.00570 9.89330 28.99750 0.58260 -11.5290002823 'International Tables Volume C Table 6.1.1.4 (pp. 500-502)' 'Henke, Gullikson and Davis, At. Data and Nucl. Data Tables, 1993, 54, 2'

loop_
_geom_angle_atom_site_label_1
_geom_angle_atom_site_label_2
_geom_angle_atom_site_label_3
_geom_angle
_geom_angle_site_symmetry_1
_geom_angle_site_symmetry_3
_geom_angle_publ_flag
F2 B1 F1 109.33(15) . . ?
F3 B1 F1 110.03(15) . . ?
F3 B1 F2 108.29(14) . . ?
F4 B1 F1 110.15(14) . . ?
F4 B1 F2 108.19(14) . . ?
F4 B1 F3 110.80(14) . . ?
N2 N1 C1 112.15(13) . . ?
C0aa N1 C1 128.61(13) . . ?
C0aa N1 N2 119.23(13) . . ?
C4 C1 N1 104.88(14) . . ?
C2 C1 N1 124.15(14) . . ?
C2 C1 C4 130.93(15) . . ?
N3 N2 N1 104.29(12) . . ?
H4 C4 C1 127.14(10) . . ?
N3 C4 C1 105.71(14) . . ?
N3 C4 H4 127.14(9) . . ?
C4 N3 N2 112.97(13) . . ?
C5 N3 N2 118.92(14) . . ?
C5 N3 C4 127.97(14) . . ?
H5a C5 N3 109.5 . . ?
H5b C5 N3 109.5 . . ?
H5b C5 H5a 109.5 . . ?
H5c C5 N3 109.5 . . ?
H5c C5 H5a 109.5 . . ?
H5c C5 H5b 109.5 . . ?
C1aa C0aa N1 118.80(14) . . ?
C9 C0aa N1 118.70(15) . . ?
C9 C0aa C1aa 122.49(16) . . ?
H1aa C1aa C0aa 120.80(10) . . ?
C6 C1aa C0aa 118.40(17) . . ?
C6 C1aa H1aa 120.80(12) . . ?
H6 C6 C1aa 119.88(12) . . ?
C7 C6 C1aa 120.23(18) . . ?
C7 C6 H6 119.88(11) . . ?
H7 C7 C6 119.80(11) . . ?
C8 C7 C6 120.40(17) . . ?
C8 C7 H7 119.80(11) . . ?
H9 C9 C0aa 120.98(10) . . ?
C8 C9 C0aa 118.05(18) . . ?
C8 C9 H9 120.98(12) . . ?
C9 C8 C7 120.41(18) . . ?
H8 C8 C7 119.80(11) . . ?
H8 C8 C9 119.80(12) . . ?
C3 C2 C1 177.82(18) . . ?
H3 C3 C2 180.0 . . ?

loop_
_geom_bond_atom_site_label_1
_geom_bond_atom_site_label_2
_geom_bond_distance
_geom_bond_site_symmetry_2
_geom_bond_publ_flag
F1 B1 1.372(2) . ?
B1 F2 1.397(2) . ?
B1 F3 1.377(2) . ?
B1 F4 1.386(2) . ?
N1 C1 1.367(2) . ?
N1 N2 1.3202(18) . ?
N1 C0aa 1.440(2) . ?
C1 C4 1.366(2) . ?
C1 C2 1.416(2) . ?
N2 N3 1.3161(19) . ?
C4 H4 0.9500 . ?
C4 N3 1.344(2) . ?
N3 C5 1.470(2) . ?
C5 H5a 0.9800 . ?
C5 H5b 0.9800 . ?
C5 H5c 0.9800 . ?
C0aa C1aa 1.382(3) . ?
C0aa C9 1.380(2) . ?
C1aa H1aa 0.9500 . ?
C1aa C6 1.384(2) . ?
C6 H6 0.9500 . ?
C6 C7 1.383(3) . ?
C7 H7 0.9500 . ?
C7 C8 1.378(3) . ?
C9 H9 0.9500 . ?
C9 C8 1.391(3) . ?
C8 H8 0.9500 . ?
C2 C3 1.176(3) . ?
C3 H3 0.9500 . ?
